data_4109288
loop_
_publ_author_name
'Cristina Nativi'
'Martina Cacciarini'
'Oscar Francesconi'
'Alberto Vacca'
'Gloriano Moneti'
'Andrea Ienco'
'Stefano Roelens'

_publ_contact_author 'Roelens, Stefano'
_publ_contact_author_email stefano.roelens@unifi.it
_publ_section_title
;
 Pyrrolic Tripodal Receptors Effectively Recognizing Monosaccharides.
 Affinity Assessment through a Generalized Binding Descriptor
;
_journal_name_full 'Journal of the American Chemical Society'
_journal_page_first 4377
_journal_page_last 4385
_journal_paper_doi 10.1021/ja068754m
_journal_volume 129
_journal_year 2007
_chemical_compound_source 'synthesis as described'
_chemical_formula_moiety 'C30 H36 N6, C2 H6 O1'
_chemical_formula_sum 'C32 H42 N6 O'
_chemical_formula_weight 526.72
_chemical_name_systematic
;
 ?
;
_space_group_IT_number 15
_symmetry_cell_setting monoclinic
_symmetry_Int_Tables_number 15
_symmetry_space_group_name_Hall '-C 2yc'
_symmetry_space_group_name_H-M 'C 1 2/c 1'
_atom_sites_solution_hydrogens geom
_atom_sites_solution_primary direct
_atom_sites_solution_secondary difmap
_audit_creation_date 2006-07-07T17:57:09-00:00
_audit_creation_method 'WinGX routine CIF_UPDATE'
_cell_angle_alpha 90
_cell_angle_beta 125.02(2)
_cell_angle_gamma 90
_cell_formula_units_Z 8
_cell_length_a 22.158(7)
_cell_length_b 14.303(3)
_cell_length_c 23.344(5)
_cell_measurement_reflns_used 25
_cell_measurement_temperature 293(2)
_cell_measurement_theta_max 10
_cell_measurement_theta_min 7
_cell_measurement_wavelength 0.71073
_cell_volume 6059(3)
_computing_cell_refinement 'CAD4 Express (Enraf Nonius, 1994)'
_computing_data_collection 'CAD4 Express (Enraf Nonius, 1994)'
_computing_data_reduction 'XCAD4 (Harms & Wocadlo, 1995)'
_computing_molecular_graphics 'Ortep-3 for Windows (Farrugia, 1997)'
_computing_publication_material 'WinGX publication routines (Farrugia, 1999)'
_computing_structure_refinement 'SHELXL-97 (Sheldrick, 1997)'
_computing_structure_solution 'SIR97 (Giacovazzo et al, 1997)'
_diffrn_ambient_temperature 293(2)
_diffrn_detector 'scintillation LiI'
_diffrn_detector_dtime 1.195
_diffrn_measured_fraction_theta_full 0.999
_diffrn_measured_fraction_theta_max 0.999
_diffrn_measurement_device '\k-geometry diffractometer'
_diffrn_measurement_device_type 'Enraf Nonius CAD4'
_diffrn_measurement_method 'non-profiled omega/2theta scans'
_diffrn_orient_matrix_type
;
  x-axis points to radiation source
  the matrix is specified in reciprocal space
;
_diffrn_orient_matrix_UB_11 -0.035548
_diffrn_orient_matrix_UB_12 -0.047815
_diffrn_orient_matrix_UB_13 -0.004801
_diffrn_orient_matrix_UB_21 -0.023005
_diffrn_orient_matrix_UB_22 -0.003981
_diffrn_orient_matrix_UB_23 -0.051379
_diffrn_orient_matrix_UB_31 0.035268
_diffrn_orient_matrix_UB_32 -0.050854
_diffrn_orient_matrix_UB_33 0.008545
_diffrn_radiation_monochromator graphite
_diffrn_radiation_probe x-ray
_diffrn_radiation_type MoK\a
_diffrn_radiation_wavelength 0.71069
_diffrn_reflns_av_R_equivalents 0.0636
_diffrn_reflns_av_unetI/netI 0.1066
_diffrn_reflns_limit_h_max 19
_diffrn_reflns_limit_h_min -23
_diffrn_reflns_limit_k_max 15
_diffrn_reflns_limit_k_min 0
_diffrn_reflns_limit_l_max 25
_diffrn_reflns_limit_l_min 0
_diffrn_reflns_number 4067
_diffrn_reflns_theta_full 22.46
_diffrn_reflns_theta_max 22.46
_diffrn_reflns_theta_min 2.02
_diffrn_source 'Enraf Nonius FR590'
_diffrn_standards_decay_% 8
_diffrn_standards_interval_time 120
_diffrn_standards_number 2
_exptl_absorpt_coefficient_mu 0.072
_exptl_absorpt_correction_type none
_exptl_crystal_colour colourless
_exptl_crystal_density_diffrn 1.155
_exptl_crystal_description prism
_exptl_crystal_F_000 2272
_exptl_crystal_size_max 0.32
_exptl_crystal_size_mid 0.3
_exptl_crystal_size_min 0.2
_refine_diff_density_max 0.155
_refine_diff_density_min -0.192
_refine_diff_density_rms 0.04
_refine_ls_extinction_coef 0.00051(11)
_refine_ls_extinction_expression Fc^*^=kFc[1+0.001xFc^2^\l^3^/sin(2\q)]^-1/4^
_refine_ls_extinction_method SHELXL
_refine_ls_goodness_of_fit_ref 0.986
_refine_ls_hydrogen_treatment mixed
_refine_ls_matrix_type full
_refine_ls_number_parameters 356
_refine_ls_number_reflns 3948
_refine_ls_number_restraints 1
_refine_ls_restrained_S_all 0.986
_refine_ls_R_factor_all 0.1708
_refine_ls_R_factor_gt 0.0545
_refine_ls_shift/su_max 0.016
_refine_ls_shift/su_mean 0.003
_refine_ls_structure_factor_coef Fsqd
_refine_ls_weighting_details 'calc w=1/[\s^2^(Fo^2^)+(0.0564P)^2^+2.4880P] where P=(Fo^2^+2Fc^2^)/3'
_refine_ls_weighting_scheme calc
_refine_ls_wR_factor_gt 0.1131
_refine_ls_wR_factor_ref 0.1472
_reflns_number_gt 1950
_reflns_number_total 3948
_reflns_threshold_expression >2sigma(I)
_cod_data_source_file ja068754msi20061206_025237.cif
_cod_data_source_block rol101
_cod_database_code 4109288

loop_
_symmetry_equiv_pos_as_xyz
'x, y, z'
'-x, y, -z+1/2'
'x+1/2, y+1/2, z'
'-x+1/2, y+1/2, -z+1/2'
'-x, -y, -z'
'x, -y, z-1/2'
'-x+1/2, -y+1/2, -z'
'x+1/2, -y+1/2, z-1/2'

loop_
_atom_site_label
_atom_site_type_symbol
_atom_site_fract_x
_atom_site_fract_y
_atom_site_fract_z
_atom_site_U_iso_or_equiv
_atom_site_adp_type
_atom_site_occupancy
_atom_site_symmetry_multiplicity
_atom_site_calc_flag
_atom_site_refinement_flags
C1 C 0.2815(2) 0.2174(3) 0.64643(19) 0.0454(11) Uani 1 1 d .
C2 C 0.3153(2) 0.1345(3) 0.64589(19) 0.0438(10) Uani 1 1 d .
C3 C 0.2874(2) 0.0479(3) 0.64948(18) 0.0408(10) Uani 1 1 d .
C4 C 0.2280(2) 0.0439(3) 0.65499(18) 0.0403(10) Uani 1 1 d .
C5 C 0.1951(2) 0.1280(3) 0.65586(19) 0.0430(10) Uani 1 1 d .
C6 C 0.2225(2) 0.2137(3) 0.65329(19) 0.0439(11) Uani 1 1 d .
C7 C 0.3086(2) 0.3113(3) 0.6393(2) 0.0589(12) Uani 1 1 d .
H7A H 0.3295 0.3015 0.6128 0.071 Uiso 1 1 calc R
H7B H 0.2661 0.3517 0.6115 0.071 Uiso 1 1 calc R
N1 N 0.36361(19) 0.3619(2) 0.70396(18) 0.0512(9) Uani 1 1 d .
C8 C 0.4068(2) 0.3160(3) 0.7597(2) 0.0548(12) Uani 1 1 d .
H8 H 0.4014 0.2514 0.7582 0.066 Uiso 1 1 calc R
C9 C 0.4638(2) 0.3579(3) 0.8251(2) 0.0500(11) Uani 1 1 d .
N2 N 0.47262(19) 0.4523(2) 0.83464(19) 0.0576(10) Uani 1 1 d .
H2 H 0.4463 0.494 0.8034 0.069 Uiso 1 1 calc R
C10 C 0.5299(2) 0.4693(4) 0.9015(3) 0.0700(14) Uani 1 1 d .
H10 H 0.5466 0.5282 0.9214 0.084 Uiso 1 1 calc R
C11 C 0.5588(3) 0.3876(4) 0.9345(3) 0.0710(14) Uani 1 1 d .
H11 H 0.5989 0.3797 0.9807 0.085 Uiso 1 1 calc R
C12 C 0.5171(3) 0.3166(3) 0.8863(3) 0.0650(13) Uani 1 1 d .
H12 H 0.5246 0.2527 0.8947 0.078 Uiso 1 1 calc R
C13 C 0.3794(2) 0.1363(3) 0.6397(2) 0.0561(12) Uani 1 1 d .
H13A H 0.4127 0.0853 0.667 0.067 Uiso 1 1 calc R
H13B H 0.4062 0.1944 0.6592 0.067 Uiso 1 1 calc R
C14 C 0.3550(3) 0.1274(3) 0.5638(2) 0.0742(14) Uani 1 1 d .
H14A H 0.3975 0.1287 0.5625 0.111 Uiso 1 1 calc R
H14B H 0.323 0.1785 0.5368 0.111 Uiso 1 1 calc R
H14C H 0.3292 0.0694 0.5445 0.111 Uiso 1 1 calc R
C15 C 0.3259(2) -0.0409(3) 0.6519(2) 0.0509(11) Uani 1 1 d .
H15A H 0.2918 -0.093 0.6349 0.061 Uiso 1 1 calc R
H15B H 0.343 -0.0345 0.622 0.061 Uiso 1 1 calc R
N3 N 0.38909(18) -0.0588(2) 0.72466(17) 0.0520(9) Uani 1 1 d .
C16 C 0.4123(2) -0.1414(3) 0.7421(2) 0.0527(11) Uani 1 1 d .
H16 H 0.388 -0.188 0.7085 0.063 Uiso 1 1 calc R
C17 C 0.4730(2) -0.1679(3) 0.8097(3) 0.0548(12) Uani 1 1 d .
N4 N 0.5112(2) -0.1054(3) 0.8633(2) 0.0680(11) Uani 1 1 d .
H4 H 0.501 -0.047 0.8608 0.082 Uiso 1 1 calc R
C18 C 0.5681(3) -0.1494(5) 0.9215(3) 0.0821(16) Uani 1 1 d .
H18 H 0.6016 -0.1221 0.9648 0.099 Uiso 1 1 calc R
C19 C 0.5665(3) -0.2399(4) 0.9043(3) 0.0887(18) Uani 1 1 d .
H19 H 0.5994 -0.2861 0.9338 0.106 Uiso 1 1 calc R
C20 C 0.5076(3) -0.2522(4) 0.8352(3) 0.0773(15) Uani 1 1 d .
H20 H 0.494 -0.3082 0.8104 0.093 Uiso 1 1 calc R
C21 C 0.1983(2) -0.0489(3) 0.6590(2) 0.0530(12) Uani 1 1 d .
H21A H 0.1762 -0.0407 0.6845 0.064 Uiso 1 1 calc R
H21B H 0.2389 -0.0925 0.6851 0.064 Uiso 1 1 calc R
C22 C 0.1409(2) -0.0911(3) 0.5873(2) 0.0723(14) Uani 1 1 d .
H22A H 0.1245 -0.1501 0.5933 0.109 Uiso 1 1 calc R
H22B H 0.1625 -0.1004 0.562 0.109 Uiso 1 1 calc R
H22C H 0.0997 -0.0494 0.5616 0.109 Uiso 1 1 calc R
C23 C 0.1283(2) 0.1208(3) 0.6581(2) 0.0516(11) Uani 1 1 d .
H23A H 0.1028 0.1804 0.6434 0.062 Uiso 1 1 calc R
H23B H 0.0952 0.0746 0.6238 0.062 Uiso 1 1 calc R
N5 N 0.14137(18) 0.0959(2) 0.72548(18) 0.0470(9) Uani 1 1 d .
C24 C 0.1903(2) 0.1384(3) 0.7799(2) 0.0542(12) Uani 1 1 d .
H24 H 0.2185 0.1828 0.7762 0.065 Uiso 1 1 calc R
C25 C 0.2053(2) 0.1221(3) 0.8477(2) 0.0469(11) Uani 1 1 d .
N6 N 0.17768(18) 0.0475(2) 0.86165(18) 0.0521(9) Uani 1 1 d .
H6 H 0.1505 0.0045 0.8322 0.062 Uiso 1 1 calc R
C26 C 0.1995(2) 0.0514(3) 0.9289(2) 0.0575(12) Uani 1 1 d .
H26 H 0.1876 0.0084 0.9509 0.069 Uiso 1 1 calc R
C27 C 0.2416(2) 0.1290(3) 0.9589(2) 0.0609(12) Uani 1 1 d .
H27 H 0.2636 0.149 1.0047 0.073 Uiso 1 1 calc R
C28 C 0.2454(2) 0.1726(3) 0.9082(2) 0.0599(12) Uani 1 1 d .
H28 H 0.2711 0.2274 0.9143 0.072 Uiso 1 1 calc R
C29 C 0.1875(2) 0.3038(3) 0.6557(2) 0.0590(12) Uani 1 1 d .
H29A H 0.2243 0.353 0.6755 0.071 Uiso 1 1 calc R
H29B H 0.1715 0.2949 0.6863 0.071 Uiso 1 1 calc R
C30 C 0.1211(3) 0.3348(3) 0.5830(2) 0.0877(17) Uani 1 1 d .
H30A H 0.1012 0.3917 0.5875 0.132 Uiso 1 1 calc R
H30B H 0.084 0.2869 0.5636 0.132 Uiso 1 1 calc R
H30C H 0.1368 0.3449 0.5528 0.132 Uiso 1 1 calc R
O1 O 0.44319(18) 0.0800(2) 0.82783(16) 0.0764(10) Uani 1 1 d D
H100 H 0.414(2) 0.042(3) 0.7767(14) 0.092 Uiso 1 1 d D
C31 C 0.3875(3) 0.0887(4) 0.8400(3) 0.0942(17) Uani 1 1 d .
H31A H 0.3591 0.0313 0.8267 0.113 Uiso 1 1 calc R
H31B H 0.3542 0.1392 0.8118 0.113 Uiso 1 1 calc R
C32 C 0.4212(3) 0.1080(5) 0.9143(3) 0.125(2) Uani 1 1 d .
H32A H 0.3832 0.115 0.9219 0.187 Uiso 1 1 calc R
H32B H 0.4494 0.1647 0.9274 0.187 Uiso 1 1 calc R
H32C H 0.4529 0.0571 0.942 0.187 Uiso 1 1 calc R

loop_
_atom_site_aniso_label
_atom_site_aniso_U_11
_atom_site_aniso_U_22
_atom_site_aniso_U_33
_atom_site_aniso_U_23
_atom_site_aniso_U_13
_atom_site_aniso_U_12
C1 0.059(3) 0.041(3) 0.035(3) -0.001(2) 0.026(2) -0.006(2)
C2 0.045(3) 0.052(3) 0.035(2) -0.006(2) 0.023(2) -0.006(2)
C3 0.040(3) 0.046(3) 0.034(2) 0.001(2) 0.020(2) 0.005(2)
C4 0.047(3) 0.036(3) 0.034(2) -0.0006(19) 0.020(2) -0.004(2)
C5 0.041(3) 0.050(3) 0.034(2) 0.003(2) 0.019(2) 0.002(2)
C6 0.055(3) 0.042(3) 0.038(3) 0.000(2) 0.029(2) 0.004(2)
C7 0.074(3) 0.049(3) 0.054(3) -0.004(2) 0.037(3) -0.014(3)
N1 0.060(2) 0.045(2) 0.051(2) -0.003(2) 0.033(2) -0.004(2)
C8 0.068(3) 0.039(3) 0.062(3) -0.001(3) 0.041(3) 0.002(2)
C9 0.053(3) 0.041(3) 0.056(3) -0.002(2) 0.031(3) 0.000(2)
N2 0.051(2) 0.048(2) 0.056(3) 0.001(2) 0.020(2) 0.0009(19)
C10 0.050(3) 0.063(4) 0.066(4) -0.006(3) 0.015(3) -0.007(3)
C11 0.052(3) 0.074(4) 0.064(3) 0.003(3) 0.020(3) 0.007(3)
C12 0.062(3) 0.054(3) 0.070(4) 0.008(3) 0.033(3) 0.017(3)
C13 0.062(3) 0.061(3) 0.056(3) -0.015(2) 0.040(2) -0.014(2)
C14 0.089(4) 0.092(4) 0.064(3) -0.015(3) 0.057(3) -0.022(3)
C15 0.051(3) 0.052(3) 0.047(3) -0.006(2) 0.026(2) 0.001(2)
N3 0.045(2) 0.052(2) 0.052(2) -0.002(2) 0.024(2) 0.0083(19)
C16 0.045(3) 0.053(3) 0.064(3) -0.003(3) 0.034(3) -0.002(2)
C17 0.045(3) 0.057(3) 0.062(3) 0.011(3) 0.031(3) 0.006(3)
N4 0.058(3) 0.078(3) 0.063(3) 0.010(3) 0.032(2) 0.013(2)
C18 0.055(3) 0.113(5) 0.059(3) 0.020(4) 0.021(3) 0.015(4)
C19 0.069(4) 0.088(5) 0.098(5) 0.042(4) 0.041(4) 0.021(3)
C20 0.060(3) 0.065(4) 0.098(4) 0.017(3) 0.040(3) 0.004(3)
C21 0.059(3) 0.044(3) 0.063(3) 0.002(2) 0.039(3) 0.001(2)
C22 0.067(3) 0.059(3) 0.079(4) -0.015(3) 0.035(3) -0.016(3)
C23 0.052(3) 0.059(3) 0.047(3) 0.006(2) 0.030(2) 0.007(2)
N5 0.047(2) 0.052(2) 0.043(2) 0.0006(19) 0.0268(19) 0.0038(18)
C24 0.055(3) 0.055(3) 0.052(3) 0.009(3) 0.031(3) -0.001(2)
C25 0.049(3) 0.044(3) 0.051(3) 0.003(2) 0.030(2) -0.001(2)
N6 0.059(2) 0.048(2) 0.048(2) -0.0016(19) 0.030(2) -0.0057(19)
C26 0.062(3) 0.066(3) 0.050(3) 0.013(3) 0.035(3) 0.005(3)
C27 0.066(3) 0.067(3) 0.044(3) -0.007(3) 0.028(2) -0.002(3)
C28 0.065(3) 0.054(3) 0.052(3) 0.001(3) 0.029(3) -0.007(2)
C29 0.082(3) 0.046(3) 0.055(3) 0.006(2) 0.043(3) 0.014(3)
C30 0.107(4) 0.081(4) 0.078(4) 0.027(3) 0.055(4) 0.041(3)
O1 0.068(2) 0.083(2) 0.072(2) -0.0165(19) 0.036(2) 0.0016(18)
C31 0.085(4) 0.112(5) 0.063(4) 0.004(3) 0.030(3) 0.002(4)
C32 0.127(5) 0.153(6) 0.104(5) -0.020(5) 0.072(5) -0.014(5)

loop_
_atom_type_symbol
_atom_type_description
_atom_type_scat_dispersion_real
_atom_type_scat_dispersion_imag
_atom_type_scat_source
C C 0.0033 0.0016 'International Tables Vol C Tables 4.2.6.8 and 6.1.1.4'
H H 0 0 'International Tables Vol C Tables 4.2.6.8 and 6.1.1.4'
N N 0.0061 0.0033 'International Tables Vol C Tables 4.2.6.8 and 6.1.1.4'
O O 0.0106 0.006 'International Tables Vol C Tables 4.2.6.8 and 6.1.1.4'

loop_
_geom_angle_atom_site_label_1
_geom_angle_atom_site_label_2
_geom_angle_atom_site_label_3
_geom_angle
C2 C1 C6 120.3(4)
C2 C1 C7 119.8(4)
C6 C1 C7 119.9(4)
C1 C2 C3 119.1(4)
C1 C2 C13 121.5(4)
C3 C2 C13 119.3(4)
C4 C3 C2 120.7(4)
C4 C3 C15 120.3(4)
C2 C3 C15 118.9(4)
C3 C4 C5 119.3(4)
C3 C4 C21 120.7(4)
C5 C4 C21 120.0(4)
C6 C5 C4 120.6(4)
C6 C5 C23 121.6(4)
C4 C5 C23 117.8(4)
C5 C6 C1 119.9(4)
C5 C6 C29 120.1(4)
C1 C6 C29 120.0(4)
N1 C7 C1 117.9(3)
N1 C7 H7A 107.8
C1 C7 H7A 107.8
N1 C7 H7B 107.8
C1 C7 H7B 107.8
H7A C7 H7B 107.2
C8 N1 C7 119.3(4)
N1 C8 C9 123.9(4)
N1 C8 H8 118
C9 C8 H8 118
N2 C9 C12 107.5(4)
N2 C9 C8 122.9(4)
C12 C9 C8 129.6(4)
C10 N2 C9 108.6(4)
C10 N2 H2 125.7
C9 N2 H2 125.7
C11 C10 N2 109.1(4)
C11 C10 H10 125.5
N2 C10 H10 125.5
C10 C11 C12 107.1(4)
C10 C11 H11 126.5
C12 C11 H11 126.5
C9 C12 C11 107.7(4)
C9 C12 H12 126.1
C11 C12 H12 126.1
C2 C13 C14 112.5(3)
C2 C13 H13A 109.1
C14 C13 H13A 109.1
C2 C13 H13B 109.1
C14 C13 H13B 109.1
H13A C13 H13B 107.8
C13 C14 H14A 109.5
C13 C14 H14B 109.5
H14A C14 H14B 109.5
C13 C14 H14C 109.5
H14A C14 H14C 109.5
H14B C14 H14C 109.5
N3 C15 C3 109.3(3)
N3 C15 H15A 109.8
C3 C15 H15A 109.8
N3 C15 H15B 109.8
C3 C15 H15B 109.8
H15A C15 H15B 108.3
C16 N3 C15 118.4(4)
N3 C16 C17 124.1(4)
N3 C16 H16 117.9
C17 C16 H16 117.9
N4 C17 C20 106.2(4)
N4 C17 C16 122.7(4)
C20 C17 C16 131.1(5)
C18 N4 C17 110.1(4)
C18 N4 H4 124.9
C17 N4 H4 124.9
C19 C18 N4 107.1(5)
C19 C18 H18 126.4
N4 C18 H18 126.4
C18 C19 C20 108.3(5)
C18 C19 H19 125.8
C20 C19 H19 125.8
C17 C20 C19 108.2(5)
C17 C20 H20 125.9
C19 C20 H20 125.9
C4 C21 C22 113.4(3)
C4 C21 H21A 108.9
C22 C21 H21A 108.9
C4 C21 H21B 108.9
C22 C21 H21B 108.9
H21A C21 H21B 107.7
C21 C22 H22A 109.5
C21 C22 H22B 109.5
H22A C22 H22B 109.5
C21 C22 H22C 109.5
H22A C22 H22C 109.5
H22B C22 H22C 109.5
N5 C23 C5 117.2(3)
N5 C23 H23A 108
C5 C23 H23A 108
N5 C23 H23B 108
C5 C23 H23B 108
H23A C23 H23B 107.3
C24 N5 C23 119.4(4)
N5 C24 C25 123.7(4)
N5 C24 H24 118.2
C25 C24 H24 118.2
C28 C25 N6 106.5(4)
C28 C25 C24 130.8(4)
N6 C25 C24 122.7(4)
C26 N6 C25 109.6(4)
C26 N6 H6 125.2
C25 N6 H6 125.2
C27 C26 N6 108.3(4)
C27 C26 H26 125.9
N6 C26 H26 125.9
C26 C27 C28 106.8(4)
C26 C27 H27 126.6
C28 C27 H27 126.6
C25 C28 C27 108.8(4)
C25 C28 H28 125.6
C27 C28 H28 125.6
C6 C29 C30 112.8(4)
C6 C29 H29A 109
C30 C29 H29A 109
C6 C29 H29B 109
C30 C29 H29B 109
H29A C29 H29B 107.8
C29 C30 H30A 109.5
C29 C30 H30B 109.5
H30A C30 H30B 109.5
C29 C30 H30C 109.5
H30A C30 H30C 109.5
H30B C30 H30C 109.5
C31 O1 H100 102(2)
O1 C31 C32 110.0(5)
O1 C31 H31A 109.7
C32 C31 H31A 109.7
O1 C31 H31B 109.7
C32 C31 H31B 109.7
H31A C31 H31B 108.2
C31 C32 H32A 109.5
C31 C32 H32B 109.5
H32A C32 H32B 109.5
C31 C32 H32C 109.5
H32A C32 H32C 109.5
H32B C32 H32C 109.5

loop_
_geom_bond_atom_site_label_1
_geom_bond_atom_site_label_2
_geom_bond_distance
C1 C2 1.406(5)
C1 C6 1.405(5)
C1 C7 1.520(5)
C2 C3 1.409(5)
C2 C13 1.509(5)
C3 C4 1.394(5)
C3 C15 1.512(5)
C4 C5 1.413(5)
C4 C21 1.509(5)
C5 C6 1.385(5)
C5 C23 1.514(5)
C6 C29 1.522(5)
C7 N1 1.476(5)
C7 H7A 0.97
C7 H7B 0.97
N1 C8 1.269(5)
C8 C9 1.439(6)
C8 H8 0.93
C9 N2 1.363(5)
C9 C12 1.361(5)
N2 C10 1.354(5)
N2 H2 0.86
C10 C11 1.342(6)
C10 H10 0.93
C11 C12 1.398(6)
C11 H11 0.93
C12 H12 0.93
C13 C14 1.533(5)
C13 H13A 0.97
C13 H13B 0.97
C14 H14A 0.96
C14 H14B 0.96
C14 H14C 0.96
C15 N3 1.477(5)
C15 H15A 0.97
C15 H15B 0.97
N3 C16 1.260(5)
C16 C17 1.416(6)
C16 H16 0.93
C17 N4 1.366(5)
C17 C20 1.370(6)
N4 C18 1.365(5)
N4 H4 0.86
C18 C19 1.350(7)
C18 H18 0.93
C19 C20 1.386(7)
C19 H19 0.93
C20 H20 0.93
C21 C22 1.529(5)
C21 H21A 0.97
C21 H21B 0.97
C22 H22A 0.96
C22 H22B 0.96
C22 H22C 0.96
C23 N5 1.471(5)
C23 H23A 0.97
C23 H23B 0.97
N5 C24 1.256(5)
C24 C25 1.438(5)
C24 H24 0.93
C25 C28 1.367(5)
C25 N6 1.357(5)
N6 C26 1.354(5)
N6 H6 0.86
C26 C27 1.357(5)
C26 H26 0.93
C27 C28 1.383(5)
C27 H27 0.93
C28 H28 0.93
C29 C30 1.541(6)
C29 H29A 0.97
C29 H29B 0.97
C30 H30A 0.96
C30 H30B 0.96
C30 H30C 0.96
O1 C31 1.423(6)
O1 H100 1.115(19)
C31 C32 1.467(6)
C31 H31A 0.97
C31 H31B 0.97
C32 H32A 0.96
C32 H32B 0.96
C32 H32C 0.96
